data_7251127
loop_
_publ_author_name
'Branco, Daniela'
'Yektaei, Zahra'
'Chandrabose, Sureka'
'Almeida Paz, Filipe Alexandre'
'Kandhavelu, Meenakshisundaram'
'Candeias, Nuno R.'

_publ_section_title
;
 Glioblastoma Antitumoral Activity of Tetrahydroquinoline-derived
 Triarylmethanes
;
_journal_name_full 'RSC Medicinal Chemistry'
_journal_paper_doi 10.1039/D5MD00585J
_journal_year 2025
_chemical_formula_moiety 'C23 H20 F3 N O'
_chemical_formula_sum 'C23 H20 F3 N O'
_chemical_formula_weight 383.40
_space_group_crystal_system monoclinic
_space_group_IT_number 14
_space_group_name_Hall '-P 2ybc'
_space_group_name_H-M_alt 'P 1 21/c 1'
_atom_sites_solution_hydrogens mixed
_audit_creation_date '1 July 2025'
_audit_creation_method 'SHELXL-2019/3, manual editing plus enCIFer'
_audit_update_record
;
2025-07-01 deposited with the CCDC.	2025-10-24 downloaded from the CCDC.
;
_cell_angle_alpha 90
_cell_angle_beta 98.802(2)
_cell_angle_gamma 90
_cell_formula_units_Z 4
_cell_length_a 11.1723(2)
_cell_length_b 16.3213(4)
_cell_length_c 10.3436(2)
_cell_measurement_reflns_used 19213
_cell_measurement_temperature 150(2)
_cell_measurement_theta_max 28.0330
_cell_measurement_theta_min 1.8520
_cell_volume 1863.91(7)
_computing_cell_refinement 'CrysAlisPro 1.171.43.143a (Rigaku OD, 2024)'
_computing_data_collection 'CrysAlisPro 1.171.43.143a (Rigaku OD, 2024)'
_computing_data_reduction 'CrysAlisPro 1.171.43.143a (Rigaku OD, 2024)'
_computing_molecular_graphics DIAMOND
_computing_publication_material SHELXL-2019/3
_computing_structure_refinement 'SHELXL-2019/2 (Sheldrick, 2019)'
_computing_structure_solution 'SHELXT 2014/5'
_diffrn_ambient_environment N~2~
_diffrn_ambient_temperature 150.00(10)
_diffrn_detector 'Hybrid Pixel Array Detector'
_diffrn_detector_area_resol_mean 10.0000
_diffrn_detector_type HyPix3000
_diffrn_measured_fraction_theta_full 1.000
_diffrn_measured_fraction_theta_max 0.965
_diffrn_measurement_details
;
List of Runs (angles in degrees, time in seconds):

  # Type    Start    End  Width  t~exp~   \w     \q     \k     \f   Frames
#--------------------------------------------------------------------------
  1  \w    -88.00  11.00   0.50   30.00    --  -17.97 -70.00-167.00  198
  2  \w    -47.00  53.00   0.50   30.00    --  -17.97  70.00 -36.00  200
  3  \w      8.00  46.00   0.50   30.00    --  -17.97  70.00 -36.00   76
  4  \w    -86.00 -34.00   0.50   30.00    --  -17.97 -70.00-167.00  104
  5  \w     12.00  65.00   0.50   30.00    --   17.27-125.00-120.00  106
  6  \w     -6.00  87.00   0.50   30.00    --   17.27  45.00  90.00  186
  7  \w     -4.00  23.00   0.50   30.00    --   17.27 -15.00 -90.00   54
  8  \w    -56.00 -13.00   0.50   30.00    --   17.27 -15.00 -90.00   86
  9  \w    -13.00  31.00   0.50   30.00    --   17.27  77.00 150.00   88
 10  \w     41.00  89.00   0.50   30.00    --   17.27  77.00 150.00   96
 11  \w    -33.00  -7.00   0.50   30.00    --   17.27 -70.00-167.00   52
 12  \w     -8.00  39.00   0.50   30.00    --   17.27  70.00 -36.00   94
 13  \w     22.00  50.00   0.50   30.00    --   17.27-125.00  90.00   56
 14  \w    -30.00  17.00   0.50   30.00    --  -17.97 -95.00 -30.00   94
 15  \w     22.00  61.00   0.50   30.00    --  -17.97  15.00 -30.00   78
 16  \w    -28.00  19.00   0.50   30.00    --  -17.97 -95.00-150.00   94
 17  \w    -30.00  17.00   0.50   30.00    --  -17.97 -95.00  90.00   94
 18  \w    -67.00 -13.00   0.50   30.00    --  -17.97 125.00 -90.00  108
 19  \w    -21.00  13.00   0.50   30.00    --  -17.97  15.00 -30.00   68
 20  \w    -15.00  19.00   0.50   30.00    --  -17.97 -95.00 150.00   68
 21  \w    -48.00  55.00   0.50   30.00    --  -17.97  77.00   0.00  206
 22  \w    -70.00 -14.00   0.50   30.00    --  -17.97 125.00  90.00  112
;
_diffrn_measurement_device 'four-circle diffractometer'
_diffrn_measurement_device_type 'XtaLAB Synergy, Single source at home/near, HyPix3000'
_diffrn_measurement_method '\w scans'
_diffrn_orient_matrix_type 'CrysAlisPro convention (1999,Acta A55,543-557)'
_diffrn_orient_matrix_UB_11 -0.0598200000
_diffrn_orient_matrix_UB_12 -0.0076341000
_diffrn_orient_matrix_UB_13 -0.0317897000
_diffrn_orient_matrix_UB_21 0.0213879000
_diffrn_orient_matrix_UB_22 -0.0333502000
_diffrn_orient_matrix_UB_23 -0.0340671000
_diffrn_orient_matrix_UB_31 -0.0095303000
_diffrn_orient_matrix_UB_32 -0.0267918000
_diffrn_orient_matrix_UB_33 0.0514363000
_diffrn_radiation_monochromator mirror
_diffrn_radiation_probe x-ray
_diffrn_radiation_type 'Mo K\a'
_diffrn_radiation_wavelength 0.71073
_diffrn_reflns_av_R_equivalents 0.0234
_diffrn_reflns_av_unetI/netI 0.0187
_diffrn_reflns_Laue_measured_fraction_full 1.000
_diffrn_reflns_Laue_measured_fraction_max 0.965
_diffrn_reflns_limit_h_max 13
_diffrn_reflns_limit_h_min -14
_diffrn_reflns_limit_k_max 21
_diffrn_reflns_limit_k_min -21
_diffrn_reflns_limit_l_max 13
_diffrn_reflns_limit_l_min -13
_diffrn_reflns_number 30525
_diffrn_reflns_point_group_measured_fraction_full 1.000
_diffrn_reflns_point_group_measured_fraction_max 0.965
_diffrn_reflns_theta_full 25.242
_diffrn_reflns_theta_max 28.214
_diffrn_reflns_theta_min 1.844
_diffrn_source 'micro-focus sealed X-ray tube'
_diffrn_source_type 'PhotonJet (Mo) X-ray Source'
_exptl_absorpt_coefficient_mu 0.104
_exptl_absorpt_correction_T_max 1.00000
_exptl_absorpt_correction_T_min 0.71685
_exptl_absorpt_correction_type multi-scan
_exptl_absorpt_process_details
;
CrysAlisPro 1.171.43.143a (Rigaku Oxford Diffraction, 2024)
Empirical absorption correction using spherical harmonics,
implemented in SCALE3 ABSPACK scaling algorithm.
;
_exptl_crystal_colour Yellow
_exptl_crystal_density_diffrn 1.366
_exptl_crystal_description Plate
_exptl_crystal_F_000 800
_exptl_crystal_size_max 0.200
_exptl_crystal_size_mid 0.160
_exptl_crystal_size_min 0.100
_refine_diff_density_max 0.769
_refine_diff_density_min -0.472
_refine_diff_density_rms 0.067
_refine_ls_extinction_method none
_refine_ls_goodness_of_fit_ref 1.071
_refine_ls_hydrogen_treatment mixed
_refine_ls_matrix_type full
_refine_ls_number_parameters 266
_refine_ls_number_reflns 4445
_refine_ls_number_restraints 1
_refine_ls_restrained_S_all 1.071
_refine_ls_R_factor_all 0.0797
_refine_ls_R_factor_gt 0.0663
_refine_ls_shift/su_max 0.000
_refine_ls_shift/su_mean 0.000
_refine_ls_structure_factor_coef Fsqd
_refine_ls_weighting_details 'w=1/[\s^2^(Fo^2^)+(0.1054P)^2^+1.1702P] where P=(Fo^2^+2Fc^2^)/3'
_refine_ls_weighting_scheme calc
_refine_ls_wR_factor_gt 0.1903
_refine_ls_wR_factor_ref 0.2031
_reflns_Friedel_coverage 0.000
_reflns_number_gt 3556
_reflns_number_total 4445
_reflns_threshold_expression 'I > 2\s(I)'
_cod_data_source_file d5md00585j2.cif
_cod_data_source_block 8f_prime
_cod_original_sg_symbol_H-M 'P 21/c'
_cod_database_code 7251127
_shelx_shelxl_version_number 2019/3
_shelx_space_group_comment
;
The symmetry employed for this shelxl refinement is uniquely defined
by the following loop, which should always be used as a source of
symmetry information in preference to the above space-group names.
They are only intended as comments.
;
_cell_oxdiff_length_a 11.17335(18)
_cell_oxdiff_length_b 16.3227(3)
_cell_oxdiff_length_c 10.34195(18)
_cell_oxdiff_angle_alpha 90.0188(15)
_cell_oxdiff_angle_beta 98.8098(14)
_cell_oxdiff_angle_gamma 89.9703(15)
_cell_oxdiff_volume 1863.91(6)
_cell_oxdiff_measurement_reflns_used 19213
_shelx_estimated_absorpt_t_min 0.980
_shelx_estimated_absorpt_t_max 0.990
_oxdiff_exptl_absorpt_empirical_full_min 0.734
_oxdiff_exptl_absorpt_empirical_full_max 1.538
_oxdiff_exptl_absorpt_empirical_details
;
Empirical correction (ABSPACK) includes:
- Absorption correction using spherical harmonics
- Frame scaling
;
_diffrn_oxdiff_digest_frames
;
014e780cd8a8dfec0409ff7d3840addc1d00025a2ae
;

loop_
_space_group_symop_operation_xyz
'x, y, z'
'-x, y+1/2, -z+1/2'
'-x, -y, -z'
'x, -y-1/2, z-1/2'

loop_
_atom_site_label
_atom_site_type_symbol
_atom_site_fract_x
_atom_site_fract_y
_atom_site_fract_z
_atom_site_U_iso_or_equiv
_atom_site_adp_type
_atom_site_occupancy
_atom_site_site_symmetry_order
_atom_site_calc_flag
_atom_site_refinement_flags_posn
_atom_site_refinement_flags_adp
_atom_site_refinement_flags_occupancy
_atom_site_disorder_assembly
_atom_site_disorder_group
O1 O 0.17129(14) 0.72500(9) -0.00922(15) 0.0420(4) Uani 1 1 d . . . . .
H1 H 0.199243 0.687968 0.043258 0.063 Uiso 1 1 calc R U . . .
F1 F -0.4797(7) 0.8082(6) -0.1693(8) 0.084(2) Uiso 0.3 1 d . . P A 1
F2 F -0.4298(7) 0.8579(5) 0.0232(9) 0.082(2) Uiso 0.3 1 d . . P A 1
F3 F -0.4208(4) 0.7346(3) 0.0045(6) 0.0457(11) Uiso 0.3 1 d . . P A 1
F4 F -0.4364(3) 0.7234(2) -0.0521(5) 0.0412(8) Uiso 0.4 1 d . . P A 2
F5 F -0.4156(3) 0.8376(3) 0.0676(4) 0.0432(8) Uiso 0.4 1 d . . P A 2
F6 F -0.4804(3) 0.8406(3) -0.1467(4) 0.0335(7) Uiso 0.4 1 d . . P A 2
F7 F -0.4528(6) 0.7263(4) -0.1250(8) 0.0799(18) Uiso 0.3 1 d . . P A 3
F8 F -0.4764(6) 0.8585(4) -0.1028(8) 0.0639(19) Uiso 0.3 1 d . . P A 3
F9 F -0.4232(6) 0.7950(5) 0.0562(7) 0.0738(17) Uiso 0.3 1 d . . P A 3
N1 N 0.26212(16) 0.90224(11) -0.32706(17) 0.0363(4) Uani 1 1 d D . . . .
H1X H 0.285(2) 0.8753(16) -0.250(2) 0.055 Uiso 1 1 d D U . . .
C1 C 0.16642(18) 0.95942(12) -0.32167(18) 0.0326(4) Uani 1 1 d . . . . .
C2 C 0.07624(18) 0.93971(11) -0.24539(18) 0.0305(4) Uani 1 1 d . . . . .
C3 C -0.01811(19) 0.99493(12) -0.24217(19) 0.0345(4) Uani 1 1 d . . . . .
H3 H -0.079356 0.982554 -0.190799 0.041 Uiso 1 1 calc R U . . .
C4 C -0.0248(2) 1.06780(13) -0.3124(2) 0.0399(5) Uani 1 1 d . . . . .
H4 H -0.089570 1.104946 -0.308456 0.048 Uiso 1 1 calc R U . . .
C5 C 0.0632(2) 1.08574(13) -0.3878(2) 0.0413(5) Uani 1 1 d . . . . .
H5 H 0.058026 1.135326 -0.436433 0.050 Uiso 1 1 calc R U . . .
C6 C 0.1595(2) 1.03256(13) -0.39404(19) 0.0386(5) Uani 1 1 d . . . . .
C7 C 0.2553(2) 1.05355(16) -0.4770(3) 0.0528(6) Uani 1 1 d . . . . .
H7A H 0.310051 1.095710 -0.431636 0.063 Uiso 1 1 calc R U . . .
H7B H 0.215868 1.077054 -0.561094 0.063 Uiso 1 1 calc R U . . .
C8 C 0.3291(2) 0.97959(19) -0.5042(2) 0.0555(7) Uani 1 1 d . . . . .
H8A H 0.400868 0.997374 -0.542484 0.067 Uiso 1 1 calc R U . . .
H8B H 0.279738 0.943204 -0.567916 0.067 Uiso 1 1 calc R U . . .
C9 C 0.3695(2) 0.93348(17) -0.3777(2) 0.0481(6) Uani 1 1 d . . . . .
H9A H 0.422742 0.887291 -0.393853 0.058 Uiso 1 1 calc R U . . .
H9B H 0.415902 0.970485 -0.312634 0.058 Uiso 1 1 calc R U . . .
C11 C 0.08649(17) 0.86084(11) -0.16310(18) 0.0298(4) Uani 1 1 d . . . . .
H11 H 0.111980 0.815956 -0.218803 0.036 Uiso 1 1 calc R U . . .
C12 C -0.03698(17) 0.83760(11) -0.12922(18) 0.0302(4) Uani 1 1 d . . . . .
C13 C -0.1250(2) 0.80530(13) -0.2260(2) 0.0393(5) Uani 1 1 d . . . . .
H13 H -0.104191 0.791872 -0.309167 0.047 Uiso 1 1 calc R U . . .
C14 C -0.2428(2) 0.79252(14) -0.2024(2) 0.0454(5) Uani 1 1 d . . . . .
H14 H -0.302182 0.771006 -0.269346 0.054 Uiso 1 1 calc R U . . .
C15 C -0.27348(19) 0.81127(14) -0.0807(2) 0.0418(5) Uani 1 1 d . . . . .
C16 C -0.1868(2) 0.84041(13) 0.0172(2) 0.0391(5) Uani 1 1 d . . . . .
H16 H -0.207118 0.851677 0.101313 0.047 Uiso 1 1 calc R U . . .
C17 C -0.06908(18) 0.85338(12) -0.00716(19) 0.0344(4) Uani 1 1 d . . . . .
H17 H -0.009607 0.873401 0.061042 0.041 Uiso 1 1 calc R U . . .
C18 C 0.18365(17) 0.86797(12) -0.04206(18) 0.0302(4) Uani 1 1 d . . . . .
C19 C 0.22176(18) 0.79823(12) 0.0321(2) 0.0334(4) Uani 1 1 d . . . . .
C20 C 0.30726(19) 0.80511(14) 0.1445(2) 0.0390(5) Uani 1 1 d . . . . .
H20 H 0.332322 0.757452 0.194056 0.047 Uiso 1 1 calc R U . . .
C21 C 0.3562(2) 0.88009(14) 0.1849(2) 0.0419(5) Uani 1 1 d . . . . .
H21 H 0.414444 0.883976 0.261844 0.050 Uiso 1 1 calc R U . . .
C22 C 0.3201(2) 0.94939(14) 0.1133(2) 0.0432(5) Uani 1 1 d . . . . .
H22 H 0.353221 1.001318 0.140430 0.052 Uiso 1 1 calc R U . . .
C23 C 0.23468(19) 0.94266(13) 0.0007(2) 0.0374(5) Uani 1 1 d . . . . .
H23 H 0.210519 0.990661 -0.048351 0.045 Uiso 1 1 calc R U . . .
C25 C -0.4021(2) 0.80088(16) -0.0580(3) 0.0521(6) Uani 1 1 d . . . . .

loop_
_atom_site_aniso_label
_atom_site_aniso_U_11
_atom_site_aniso_U_22
_atom_site_aniso_U_33
_atom_site_aniso_U_23
_atom_site_aniso_U_13
_atom_site_aniso_U_12
O1 0.0453(8) 0.0283(7) 0.0490(9) 0.0067(6) -0.0038(7) -0.0037(6)
N1 0.0369(9) 0.0355(9) 0.0381(9) -0.0011(7) 0.0102(7) -0.0054(7)
C1 0.0402(10) 0.0286(9) 0.0280(9) -0.0043(7) 0.0024(7) -0.0058(8)
C2 0.0392(10) 0.0250(9) 0.0266(8) -0.0025(7) 0.0029(7) -0.0029(7)
C3 0.0429(11) 0.0298(10) 0.0303(9) -0.0025(7) 0.0035(8) 0.0017(8)
C4 0.0519(12) 0.0293(10) 0.0350(10) -0.0011(8) -0.0044(9) 0.0046(9)
C5 0.0587(13) 0.0275(10) 0.0336(10) 0.0021(8) -0.0066(9) -0.0055(9)
C6 0.0494(12) 0.0340(10) 0.0305(9) 0.0014(8) -0.0005(8) -0.0147(9)
C7 0.0563(14) 0.0546(15) 0.0463(13) 0.0139(11) 0.0041(11) -0.0185(12)
C8 0.0409(12) 0.082(2) 0.0446(13) 0.0099(12) 0.0106(10) -0.0190(12)
C9 0.0385(11) 0.0588(15) 0.0482(13) 0.0031(11) 0.0104(9) -0.0122(10)
C11 0.0358(9) 0.0242(9) 0.0304(9) -0.0016(7) 0.0079(7) 0.0002(7)
C12 0.0343(9) 0.0236(9) 0.0326(9) 0.0012(7) 0.0046(7) -0.0004(7)
C13 0.0453(11) 0.0372(11) 0.0341(10) -0.0018(8) 0.0016(8) -0.0045(9)
C14 0.0398(11) 0.0428(12) 0.0495(12) 0.0035(10) -0.0057(9) -0.0061(9)
C15 0.0371(11) 0.0335(11) 0.0551(13) 0.0108(9) 0.0082(9) 0.0042(8)
C16 0.0429(11) 0.0331(10) 0.0431(11) 0.0035(9) 0.0128(9) 0.0049(8)
C17 0.0379(10) 0.0320(10) 0.0336(9) -0.0012(8) 0.0065(8) -0.0016(8)
C18 0.0313(9) 0.0279(9) 0.0323(9) -0.0007(7) 0.0082(7) -0.0002(7)
C19 0.0318(9) 0.0306(10) 0.0382(10) 0.0020(8) 0.0071(8) -0.0006(7)
C20 0.0339(10) 0.0389(11) 0.0428(11) 0.0062(9) 0.0015(8) 0.0004(8)
C21 0.0358(10) 0.0462(12) 0.0411(11) -0.0033(9) -0.0018(8) 0.0000(9)
C22 0.0435(11) 0.0358(11) 0.0478(12) -0.0074(9) -0.0006(9) -0.0018(9)
C23 0.0426(11) 0.0279(10) 0.0406(11) -0.0017(8) 0.0032(8) 0.0012(8)
C25 0.0415(12) 0.0493(14) 0.0650(16) 0.0155(12) 0.0060(11) 0.0053(10)

loop_
_atom_type_symbol
_atom_type_description
_atom_type_scat_dispersion_real
_atom_type_scat_dispersion_imag
_atom_type_scat_source
C C 0.0033 0.0016 'International Tables Vol C Tables 4.2.6.8 and 6.1.1.4'
H H 0.0000 0.0000 'International Tables Vol C Tables 4.2.6.8 and 6.1.1.4'
F F 0.0171 0.0103 'International Tables Vol C Tables 4.2.6.8 and 6.1.1.4'
N N 0.0061 0.0033 'International Tables Vol C Tables 4.2.6.8 and 6.1.1.4'
O O 0.0106 0.0060 'International Tables Vol C Tables 4.2.6.8 and 6.1.1.4'

loop_
_geom_angle_atom_site_label_1
_geom_angle_atom_site_label_2
_geom_angle_atom_site_label_3
_geom_angle
_geom_angle_site_symmetry_1
_geom_angle_site_symmetry_3
_geom_angle_publ_flag
C19 O1 H1 109.5 . . ?
C1 N1 C9 116.35(18) . . ?
C1 N1 H1X 113.0(18) . . ?
C9 N1 H1X 110.1(18) . . ?
C6 C1 C2 120.45(19) . . ?
C6 C1 N1 121.02(18) . . ?
C2 C1 N1 118.49(17) . . ?
C3 C2 C1 118.36(18) . . ?
C3 C2 C11 121.44(17) . . ?
C1 C2 C11 120.14(17) . . ?
C4 C3 C2 121.5(2) . . ?
C4 C3 H3 119.3 . . ?
C2 C3 H3 119.3 . . ?
C5 C4 C3 119.5(2) . . ?
C5 C4 H4 120.2 . . ?
C3 C4 H4 120.2 . . ?
C4 C5 C6 121.19(19) . . ?
C4 C5 H5 119.4 . . ?
C6 C5 H5 119.4 . . ?
C5 C6 C1 119.0(2) . . ?
C5 C6 C7 120.3(2) . . ?
C1 C6 C7 120.6(2) . . ?
C6 C7 C8 112.3(2) . . ?
C6 C7 H7A 109.2 . . ?
C8 C7 H7A 109.2 . . ?
C6 C7 H7B 109.2 . . ?
C8 C7 H7B 109.2 . . ?
H7A C7 H7B 107.9 . . ?
C7 C8 C9 109.5(2) . . ?
C7 C8 H8A 109.8 . . ?
C9 C8 H8A 109.8 . . ?
C7 C8 H8B 109.8 . . ?
C9 C8 H8B 109.8 . . ?
H8A C8 H8B 108.2 . . ?
N1 C9 C8 109.15(19) . . ?
N1 C9 H9A 109.9 . . ?
C8 C9 H9A 109.9 . . ?
N1 C9 H9B 109.9 . . ?
C8 C9 H9B 109.9 . . ?
H9A C9 H9B 108.3 . . ?
C12 C11 C18 112.63(15) . . ?
C12 C11 C2 110.04(15) . . ?
C18 C11 C2 111.87(15) . . ?
C12 C11 H11 107.3 . . ?
C18 C11 H11 107.3 . . ?
C2 C11 H11 107.3 . . ?
C17 C12 C13 118.11(18) . . ?
C17 C12 C11 122.17(17) . . ?
C13 C12 C11 119.52(17) . . ?
C14 C13 C12 120.8(2) . . ?
C14 C13 H13 119.6 . . ?
C12 C13 H13 119.6 . . ?
C15 C14 C13 119.9(2) . . ?
C15 C14 H14 120.1 . . ?
C13 C14 H14 120.1 . . ?
C16 C15 C14 120.0(2) . . ?
C16 C15 C25 120.5(2) . . ?
C14 C15 C25 119.5(2) . . ?
C15 C16 C17 119.9(2) . . ?
C15 C16 H16 120.1 . . ?
C17 C16 H16 120.1 . . ?
C12 C17 C16 121.27(19) . . ?
C12 C17 H17 119.4 . . ?
C16 C17 H17 119.4 . . ?
C23 C18 C19 117.56(18) . . ?
C23 C18 C11 122.16(17) . . ?
C19 C18 C11 120.26(17) . . ?
O1 C19 C20 122.10(18) . . ?
O1 C19 C18 117.65(18) . . ?
C20 C19 C18 120.24(19) . . ?
C21 C20 C19 121.0(2) . . ?
C21 C20 H20 119.5 . . ?
C19 C20 H20 119.5 . . ?
C22 C21 C20 119.7(2) . . ?
C22 C21 H21 120.2 . . ?
C20 C21 H21 120.2 . . ?
C21 C22 C23 119.4(2) . . ?
C21 C22 H22 120.3 . . ?
C23 C22 H22 120.3 . . ?
C18 C23 C22 122.08(19) . . ?
C18 C23 H23 119.0 . . ?
C22 C23 H23 119.0 . . ?
F9 C25 F8 101.0(5) . . ?
F3 C25 F2 101.5(5) . . ?
F4 C25 F6 109.3(3) . . ?
F3 C25 F1 111.9(5) . . ?
F2 C25 F1 107.4(6) . . ?
F4 C25 F5 106.2(3) . . ?
F6 C25 F5 105.4(3) . . ?
F9 C25 F7 105.6(5) . . ?
F8 C25 F7 104.6(5) . . ?
F9 C25 C15 118.9(4) . . ?
F8 C25 C15 116.1(3) . . ?
F3 C25 C15 113.9(3) . . ?
F2 C25 C15 110.1(4) . . ?
F4 C25 C15 114.0(2) . . ?
F6 C25 C15 112.4(2) . . ?
F1 C25 C15 111.5(4) . . ?
F5 C25 C15 109.0(2) . . ?
F7 C25 C15 109.2(3) . . ?

loop_
_geom_bond_atom_site_label_1
_geom_bond_atom_site_label_2
_geom_bond_distance
_geom_bond_site_symmetry_2
_geom_bond_publ_flag
O1 C19 1.362(2) . ?
O1 H1 0.8400 . ?
F1 C25 1.337(8) . ?
F2 C25 1.322(8) . ?
F3 C25 1.294(5) . ?
F4 C25 1.326(4) . ?
F5 C25 1.460(5) . ?
F6 C25 1.335(4) . ?
F7 C25 1.471(8) . ?
F8 C25 1.292(7) . ?
F9 C25 1.244(7) . ?
N1 C1 1.427(3) . ?
N1 C9 1.472(3) . ?
N1 H1X 0.915(17) . ?
C1 C6 1.405(3) . ?
C1 C2 1.409(3) . ?
C2 C3 1.391(3) . ?
C2 C11 1.538(3) . ?
C3 C4 1.390(3) . ?
C3 H3 0.9500 . ?
C4 C5 1.376(3) . ?
C4 H4 0.9500 . ?
C5 C6 1.392(3) . ?
C5 H5 0.9500 . ?
C6 C7 1.510(3) . ?
C7 C8 1.512(4) . ?
C7 H7A 0.9900 . ?
C7 H7B 0.9900 . ?
C8 C9 1.517(4) . ?
C8 H8A 0.9900 . ?
C8 H8B 0.9900 . ?
C9 H9A 0.9900 . ?
C9 H9B 0.9900 . ?
C11 C12 1.522(3) . ?
C11 C18 1.531(3) . ?
C11 H11 1.0000 . ?
C12 C17 1.388(3) . ?
C12 C13 1.395(3) . ?
C13 C14 1.391(3) . ?
C13 H13 0.9500 . ?
C14 C15 1.389(3) . ?
C14 H14 0.9500 . ?
C15 C16 1.375(3) . ?
C15 C25 1.500(3) . ?
C16 C17 1.393(3) . ?
C16 H16 0.9500 . ?
C17 H17 0.9500 . ?
C18 C23 1.389(3) . ?
C18 C19 1.402(3) . ?
C19 C20 1.391(3) . ?
C20 C21 1.379(3) . ?
C20 H20 0.9500 . ?
C21 C22 1.378(3) . ?
C21 H21 0.9500 . ?
C22 C23 1.392(3) . ?
C22 H22 0.9500 . ?
C23 H23 0.9500 . ?

loop_
_geom_hbond_atom_site_label_D
_geom_hbond_atom_site_label_H
_geom_hbond_atom_site_label_A
_geom_hbond_distance_DH
_geom_hbond_distance_HA
_geom_hbond_distance_DA
_geom_hbond_angle_DHA
_geom_hbond_site_symmetry_A
_geom_hbond_publ_flag
O1 H1 N1 0.84 2.04 2.882(2) 178.2 4_576 yes
C20 H20 F1^a 0.95 2.58 3.375(9) 141.7 4_676 yes

loop_
_geom_torsion_atom_site_label_1
_geom_torsion_atom_site_label_2
_geom_torsion_atom_site_label_3
_geom_torsion_atom_site_label_4
_geom_torsion
_geom_torsion_site_symmetry_1
_geom_torsion_site_symmetry_2
_geom_torsion_site_symmetry_3
_geom_torsion_site_symmetry_4
_geom_torsion_publ_flag
C9 N1 C1 C6 17.7(3) . . . . ?
C9 N1 C1 C2 -164.42(18) . . . . ?
C6 C1 C2 C3 -1.0(3) . . . . ?
N1 C1 C2 C3 -178.88(17) . . . . ?
C6 C1 C2 C11 -178.11(17) . . . . ?
N1 C1 C2 C11 4.0(3) . . . . ?
C1 C2 C3 C4 0.3(3) . . . . ?
C11 C2 C3 C4 177.38(17) . . . . ?
C2 C3 C4 C5 0.5(3) . . . . ?
C3 C4 C5 C6 -0.6(3) . . . . ?
C4 C5 C6 C1 -0.1(3) . . . . ?
C4 C5 C6 C7 -179.8(2) . . . . ?
C2 C1 C6 C5 0.9(3) . . . . ?
N1 C1 C6 C5 178.72(17) . . . . ?
C2 C1 C6 C7 -179.38(18) . . . . ?
N1 C1 C6 C7 -1.6(3) . . . . ?
C5 C6 C7 C8 -162.7(2) . . . . ?
C1 C6 C7 C8 17.6(3) . . . . ?
C6 C7 C8 C9 -47.8(3) . . . . ?
C1 N1 C9 C8 -48.4(3) . . . . ?
C7 C8 C9 N1 63.5(3) . . . . ?
C3 C2 C11 C12 22.7(2) . . . . ?
C1 C2 C11 C12 -160.27(16) . . . . ?
C3 C2 C11 C18 -103.3(2) . . . . ?
C1 C2 C11 C18 73.7(2) . . . . ?
C18 C11 C12 C17 24.1(3) . . . . ?
C2 C11 C12 C17 -101.5(2) . . . . ?
C18 C11 C12 C13 -161.11(18) . . . . ?
C2 C11 C12 C13 73.3(2) . . . . ?
C17 C12 C13 C14 2.6(3) . . . . ?
C11 C12 C13 C14 -172.37(19) . . . . ?
C12 C13 C14 C15 -0.6(3) . . . . ?
C13 C14 C15 C16 -1.7(3) . . . . ?
C13 C14 C15 C25 177.2(2) . . . . ?
C14 C15 C16 C17 1.9(3) . . . . ?
C25 C15 C16 C17 -177.0(2) . . . . ?
C13 C12 C17 C16 -2.4(3) . . . . ?
C11 C12 C17 C16 172.46(18) . . . . ?
C15 C16 C17 C12 0.2(3) . . . . ?
C12 C11 C18 C23 -111.2(2) . . . . ?
C2 C11 C18 C23 13.4(2) . . . . ?
C12 C11 C18 C19 66.9(2) . . . . ?
C2 C11 C18 C19 -168.49(17) . . . . ?
C23 C18 C19 O1 179.60(18) . . . . ?
C11 C18 C19 O1 1.4(3) . . . . ?
C23 C18 C19 C20 0.3(3) . . . . ?
C11 C18 C19 C20 -177.95(18) . . . . ?
O1 C19 C20 C21 -179.4(2) . . . . ?
C18 C19 C20 C21 -0.1(3) . . . . ?
C19 C20 C21 C22 0.0(3) . . . . ?
C20 C21 C22 C23 -0.1(3) . . . . ?
C19 C18 C23 C22 -0.4(3) . . . . ?
C11 C18 C23 C22 177.83(19) . . . . ?
C21 C22 C23 C18 0.3(3) . . . . ?
C16 C15 C25 F9 -21.2(6) . . . . ?
C14 C15 C25 F9 159.9(5) . . . . ?
C16 C15 C25 F8 99.7(5) . . . . ?
C14 C15 C25 F8 -79.2(5) . . . . ?
C16 C15 C25 F3 -80.1(4) . . . . ?
C14 C15 C25 F3 101.0(4) . . . . ?
C16 C15 C25 F2 33.0(5) . . . . ?
C14 C15 C25 F2 -145.9(5) . . . . ?
C16 C15 C25 F4 -109.8(3) . . . . ?
C14 C15 C25 F4 71.4(4) . . . . ?
C16 C15 C25 F6 125.2(3) . . . . ?
C14 C15 C25 F6 -53.7(4) . . . . ?
C16 C15 C25 F1 152.1(5) . . . . ?
C14 C15 C25 F1 -26.8(5) . . . . ?
C16 C15 C25 F5 8.7(4) . . . . ?
C14 C15 C25 F5 -170.2(3) . . . . ?
C16 C15 C25 F7 -142.3(4) . . . . ?
C14 C15 C25 F7 38.8(4) . . . . ?
